data_4113745
loop_
_publ_author_name
'Tracy A. Hanna'
'Lihua Liu'
'Alfredo M. Angeles-Boza'
'Xiaodi Kou'
'C. David Gutsche'
'Krzysztof Ejsmont'
'William H. Watson'
'Lev N. Zakharov'
'Christopher D. Incarvito'
'Arnold L. Rheingold'

_publ_contact_author 'Tracy A. Hanna'
_publ_contact_author_email T.Hanna@tcu.edu
_publ_section_title
;
 Synthesis, Structures, and Conformational Characteristics of Calixarene
 Monoanions and Dianions
;
_journal_name_full 'Journal of the American Chemical Society'
_journal_page_first 6228
_journal_page_last 6238
_journal_paper_doi 10.1021/ja0289797
_journal_volume 125
_journal_year 2003
_chemical_formula_sum 'C56 H58 Cl2 Cs2 O12'
_chemical_formula_weight 1259.74
_chemical_name_systematic
; 
 ? 
;
_space_group_IT_number 14
_symmetry_cell_setting monoclinic
_symmetry_space_group_name_Hall '-P 2ybc'
_symmetry_space_group_name_H-M 'P 1 21/c 1'
_atom_sites_solution_hydrogens geom
_atom_sites_solution_primary direct
_atom_sites_solution_secondary difmap
_audit_creation_method SHELXL-97
_cell_angle_alpha 90.00
_cell_angle_beta 107.7150(10)
_cell_angle_gamma 90.00
_cell_formula_units_Z 4
_cell_length_a 14.4144(11)
_cell_length_b 25.3537(19)
_cell_length_c 15.1924(12)
_cell_measurement_temperature 213(2)
_cell_volume 5288.9(7)
_computing_cell_refinement 'Bruker SMART'
_computing_data_collection 'Bruker SMART'
_computing_data_reduction 'Bruker SHELXTL'
_computing_molecular_graphics 'Bruker SHELXTL'
_computing_publication_material 'Bruker SHELXTL'
_computing_structure_refinement 'SHELXL-97 (Sheldrick, 1997)'
_computing_structure_solution 'SHELXS-97 (Sheldrick, 1990)'
_diffrn_ambient_temperature 213(2)
_diffrn_measured_fraction_theta_full 0.999
_diffrn_measured_fraction_theta_max 0.999
_diffrn_measurement_device_type 'CCD area detector'
_diffrn_measurement_method 'phi and omega scans'
_diffrn_radiation_monochromator graphite
_diffrn_radiation_source 'fine-focus sealed tube'
_diffrn_radiation_type MoK\a
_diffrn_radiation_wavelength 0.71073
_diffrn_reflns_av_R_equivalents 0.0472
_diffrn_reflns_av_sigmaI/netI 0.0614
_diffrn_reflns_limit_h_max 13
_diffrn_reflns_limit_h_min -14
_diffrn_reflns_limit_k_max 26
_diffrn_reflns_limit_k_min -25
_diffrn_reflns_limit_l_max 15
_diffrn_reflns_limit_l_min -15
_diffrn_reflns_number 19950
_diffrn_reflns_theta_full 21.50
_diffrn_reflns_theta_max 21.50
_diffrn_reflns_theta_min 1.48
_exptl_absorpt_coefficient_mu 1.542
_exptl_absorpt_correction_type empirical
_exptl_crystal_colour COLORLESS
_exptl_crystal_density_diffrn 1.582
_exptl_crystal_description PLATE
_exptl_crystal_F_000 2536
_exptl_crystal_size_max 0.53
_exptl_crystal_size_mid 0.26
_exptl_crystal_size_min 0.17
_refine_diff_density_max 1.561
_refine_diff_density_min -1.194
_refine_diff_density_rms 0.246
_refine_ls_extinction_coef 0.0000(3)
_refine_ls_extinction_expression Fc^*^=kFc[1+0.001xFc^2^\l^3^/sin(2\q)]^-1/4^
_refine_ls_extinction_method SHELXL
_refine_ls_goodness_of_fit_ref 1.315
_refine_ls_hydrogen_treatment mixed
_refine_ls_matrix_type full
_refine_ls_number_parameters 575
_refine_ls_number_reflns 6063
_refine_ls_number_restraints 0
_refine_ls_restrained_S_all 1.315
_refine_ls_R_factor_all 0.1306
_refine_ls_R_factor_gt 0.0996
_refine_ls_shift/su_max 3.851
_refine_ls_shift/su_mean 0.048
_refine_ls_structure_factor_coef Fsqd
_refine_ls_weighting_details 'calc w=1/[\s^2^(Fo^2^)+(0.2000P)^2^+0.0000P] where P=(Fo^2^+2Fc^2^)/3'
_refine_ls_weighting_scheme calc
_refine_ls_wR_factor_gt 0.3185
_refine_ls_wR_factor_ref 0.3379
_reflns_number_gt 4127
_reflns_number_total 6063
_reflns_threshold_expression >2sigma(I)
_cod_data_source_file ja0289797si20021230_042221_10.cif
_cod_data_source_block 35
_cod_database_code 4113745

loop_
_symmetry_equiv_pos_as_xyz
'x, y, z'
'-x, y+1/2, -z+1/2'
'-x, -y, -z'
'x, -y-1/2, z-1/2'

loop_
_atom_site_label
_atom_site_type_symbol
_atom_site_fract_x
_atom_site_fract_y
_atom_site_fract_z
_atom_site_U_iso_or_equiv
_atom_site_adp_type
_atom_site_occupancy
_atom_site_symmetry_multiplicity
_atom_site_calc_flag
_atom_site_refinement_flags
Cs1 Cs 1.12431(10) 0.12702(5) 0.20119(9) 0.0625(6) Uani 1 1 d .
Cs2 Cs 0.98677(10) 0.27646(5) 0.08109(9) 0.0648(6) Uani 1 1 d .
Cl1 Cl 0.518(5) 0.994(3) 0.437(5) 0.42(4) Uiso 0.45(3) 1 d P
Cl2 Cl 0.4946(12) 1.0160(7) 0.3291(12) 0.136(9) Uiso 0.55(3) 1 d P
O1 O 1.1793(7) 0.2234(4) 0.1339(7) 0.039(3) Uani 1 1 d .
O2 O 1.0209(7) 0.2109(3) 0.2598(6) 0.023(2) Uani 1 1 d .
O3 O 0.9707(8) 0.1577(5) 0.0416(7) 0.047(3) Uani 1 1 d .
O4 O 1.0178(6) 0.3004(3) 0.3935(5) 0.015(2) Uani 1 1 d .
O5 O 0.8254(6) 0.2304(3) 0.1433(5) 0.013(2) Uani 1 1 d .
O6 O 0.8083(6) 0.1372(3) 0.0840(6) 0.015(2) Uani 1 1 d .
O7 O 0.9355(9) 0.0925(5) 0.2235(8) 0.021(3) Uani 1 1 d .
O8 O 1.1160(6) 0.1762(3) 0.4736(6) 0.019(2) Uani 1 1 d .
O9 O 1.1885(10) 0.2675(4) 0.4615(8) 0.023(3) Uani 1 1 d .
O10 O 0.8170(9) 0.3168(4) -0.0541(8) 0.044(3) Uani 1 1 d .
O11 O 1.1737(12) 0.0317(5) 0.1189(10) 0.078(4) Uani 1 1 d .
O12 O 1.384(3) 0.1204(9) 0.233(2) 0.24(2) Uani 1 1 d .
C1 C 0.9932(9) 0.3298(5) 0.3149(9) 0.014(3) Uiso 1 1 d .
C2 C 0.8997(9) 0.3301(5) 0.2620(9) 0.016(3) Uiso 1 1 d .
C3 C 0.8722(11) 0.3627(5) 0.1832(9) 0.021(3) Uani 1 1 d .
H23 H 0.8072 0.3639 0.1475 0.025 Uiso 1 1 calc R
C4 C 0.9365(11) 0.3913(5) 0.1591(10) 0.024(3) Uiso 1 1 d .
H24 H 0.9170 0.4119 0.1061 0.029 Uiso 1 1 calc R
C5 C 1.0345(13) 0.3908(5) 0.2133(11) 0.038(5) Uani 1 1 d .
H25 H 1.0793 0.4114 0.1959 0.046 Uiso 1 1 calc R
C6 C 1.0661(10) 0.3599(5) 0.2929(9) 0.020(3) Uiso 1 1 d .
C7 C 0.8222(9) 0.2964(5) 0.2883(8) 0.011(3) Uani 1 1 d .
H21A H 0.8528 0.2638 0.3156 0.014 Uiso 1 1 calc R
H21B H 0.8030 0.3152 0.3356 0.014 Uiso 1 1 calc R
C8 C 0.7336(10) 0.2831(5) 0.2133(9) 0.019(3) Uani 1 1 d .
C9 C 0.7371(10) 0.2516(5) 0.1402(9) 0.016(3) Uani 1 1 d .
C10 C 0.6539(10) 0.2389(5) 0.0650(8) 0.019(3) Uani 1 1 d .
C11 C 0.5661(10) 0.2604(6) 0.0714(10) 0.034(4) Uani 1 1 d .
H16 H 0.5095 0.2541 0.0231 0.041 Uiso 1 1 calc R
C12 C 0.5591(12) 0.2891(7) 0.1415(11) 0.045(5) Uani 1 1 d .
H17 H 0.4980 0.2997 0.1435 0.054 Uiso 1 1 calc R
C13 C 0.6405(10) 0.3035(6) 0.2116(10) 0.031(4) Uani 1 1 d .
H18 H 0.6352 0.3263 0.2578 0.037 Uiso 1 1 calc R
C14 C 0.6610(10) 0.2082(5) -0.0159(8) 0.023(4) Uani 1 1 d .
H14A H 0.7253 0.2134 -0.0223 0.027 Uiso 1 1 calc R
H14B H 0.6139 0.2220 -0.0712 0.027 Uiso 1 1 calc R
C15 C 0.6432(10) 0.1488(5) -0.0097(8) 0.019(3) Uani 1 1 d .
C16 C 0.7195(10) 0.1157(5) 0.0425(8) 0.020(3) Uani 1 1 d .
C17 C 0.7031(10) 0.0618(5) 0.0497(9) 0.024(4) Uani 1 1 d .
C18 C 0.6094(12) 0.0411(6) 0.0039(10) 0.037(4) Uani 1 1 d .
H9 H 0.5968 0.0053 0.0082 0.045 Uiso 1 1 calc R
C19 C 0.5376(12) 0.0741(7) -0.0467(11) 0.045(5) Uani 1 1 d .
H10 H 0.4762 0.0606 -0.0769 0.054 Uiso 1 1 calc R
C20 C 0.5551(11) 0.1263(6) -0.0532(10) 0.034(4) Uani 1 1 d .
H11 H 0.5051 0.1476 -0.0886 0.041 Uiso 1 1 calc R
C21 C 0.7837(10) 0.0262(5) 0.1012(9) 0.020(3) Uani 1 1 d .
H7A H 0.8413 0.0355 0.0842 0.024 Uiso 1 1 calc R
H7B H 0.7661 -0.0095 0.0797 0.024 Uiso 1 1 calc R
C22 C 0.8119(9) 0.0259(4) 0.2077(9) 0.013(3) Uani 1 1 d .
C23 C 0.8864(9) 0.0573(5) 0.2618(9) 0.014(3) Uiso 1 1 d .
C24 C 0.9157(9) 0.0551(5) 0.3567(8) 0.013(3) Uani 1 1 d .
C25 C 0.8678(10) 0.0191(5) 0.3978(9) 0.020(3) Uani 1 1 d .
H3 H 0.8876 0.0157 0.4618 0.025 Uiso 1 1 calc R
C26 C 0.7933(10) -0.0108(5) 0.3462(11) 0.025(4) Uani 1 1 d .
H4 H 0.7611 -0.0337 0.3749 0.030 Uiso 1 1 calc R
C27 C 0.7651(10) -0.0075(5) 0.2514(10) 0.021(3) Uani 1 1 d .
H5 H 0.7137 -0.0281 0.2164 0.025 Uiso 1 1 calc R
C28 C 0.9891(9) 0.0949(5) 0.4133(8) 0.015(3) Uani 1 1 d .
H42A H 0.9650 0.1299 0.3929 0.018 Uiso 1 1 calc R
H42B H 0.9904 0.0916 0.4773 0.018 Uiso 1 1 calc R
C29 C 1.0929(9) 0.0913(5) 0.4104(8) 0.011(3) Uiso 1 1 d .
C30 C 1.1534(9) 0.1345(5) 0.4404(8) 0.014(3) Uiso 1 1 d .
C31 C 1.2480(10) 0.1355(5) 0.4358(9) 0.023(4) Uani 1 1 d .
C32 C 1.2832(10) 0.0901(6) 0.4015(9) 0.024(4) Uani 1 1 d .
H37 H 1.3462 0.0899 0.3970 0.029 Uiso 1 1 calc R
C33 C 1.2245(12) 0.0464(6) 0.3747(9) 0.031(4) Uani 1 1 d .
H38 H 1.2489 0.0163 0.3545 0.037 Uiso 1 1 calc R
C34 C 1.1286(10) 0.0470(5) 0.3779(9) 0.018(3) Uiso 1 1 d .
H39 H 1.0888 0.0178 0.3582 0.021 Uiso 1 1 calc R
C35 C 1.3159(9) 0.1822(6) 0.4687(9) 0.025(4) Uani 1 1 d .
H35A H 1.3824 0.1696 0.4835 0.030 Uiso 1 1 calc R
H35B H 1.3068 0.1953 0.5255 0.030 Uiso 1 1 calc R
C36 C 1.3038(10) 0.2289(5) 0.4012(9) 0.020(3) Uiso 1 1 d .
C37 C 1.2403(10) 0.2695(5) 0.4031(9) 0.021(3) Uiso 1 1 d .
C38 C 1.2356(11) 0.3137(6) 0.3466(10) 0.029(4) Uiso 1 1 d .
C39 C 1.2916(11) 0.3163(6) 0.2909(10) 0.031(4) Uani 1 1 d .
H30 H 1.2878 0.3459 0.2539 0.037 Uiso 1 1 calc R
C40 C 1.3537(12) 0.2770(7) 0.2869(11) 0.042(5) Uani 1 1 d .
H31 H 1.3916 0.2794 0.2473 0.051 Uiso 1 1 calc R
C41 C 1.3599(11) 0.2320(6) 0.3440(10) 0.032(4) Uani 1 1 d .
H32 H 1.4024 0.2047 0.3422 0.038 Uiso 1 1 calc R
C42 C 1.1688(11) 0.3608(5) 0.3523(10) 0.032(4) Uani 1 1 d .
H28A H 1.1686 0.3637 0.4160 0.038 Uiso 1 1 calc R
H28B H 1.1985 0.3927 0.3381 0.038 Uiso 1 1 calc R
C43 C 1.390(5) 0.147(3) 0.104(3) 0.45(7) Uani 1 1 d .
H43A H 1.3256 0.1419 0.0631 0.676 Uiso 1 1 calc R
H43B H 1.4367 0.1393 0.0721 0.676 Uiso 1 1 calc R
H43C H 1.3982 0.1823 0.1263 0.676 Uiso 1 1 calc R
C44 C 1.404(2) 0.1163(10) 0.170(2) 0.098(9) Uani 1 1 d .
C45 C 1.483(6) 0.072(2) 0.179(3) 0.43(7) Uani 1 1 d .
H45A H 1.4529 0.0383 0.1706 0.645 Uiso 1 1 calc R
H45B H 1.5309 0.0745 0.2384 0.645 Uiso 1 1 calc R
H45C H 1.5145 0.0778 0.1317 0.645 Uiso 1 1 calc R
C46 C 1.0518(18) -0.0315(8) 0.1187(14) 0.077(7) Uani 1 1 d .
H48A H 1.0400 -0.0636 0.0834 0.115 Uiso 1 1 calc R
H48B H 1.0066 -0.0049 0.0865 0.115 Uiso 1 1 calc R
H48C H 1.0433 -0.0377 0.1781 0.115 Uiso 1 1 calc R
C47 C 1.1545(15) -0.0130(7) 0.1312(11) 0.047(5) Uani 1 1 d .
C48 C 1.2305(16) -0.0534(8) 0.1532(14) 0.068(6) Uani 1 1 d .
H46A H 1.2244 -0.0747 0.2034 0.102 Uiso 1 1 calc R
H46B H 1.2933 -0.0368 0.1708 0.102 Uiso 1 1 calc R
H46C H 1.2237 -0.0752 0.1000 0.102 Uiso 1 1 calc R
C49 C 0.7306(12) 0.3488(6) -0.2022(12) 0.046(5) Uani 1 1 d .
H49A H 0.7850 0.3356 -0.2196 0.069 Uiso 1 1 calc R
H49B H 0.7236 0.3859 -0.2147 0.069 Uiso 1 1 calc R
H49C H 0.6724 0.3309 -0.2371 0.069 Uiso 1 1 calc R
C50 C 0.7477(13) 0.3394(6) -0.1009(11) 0.033(4) Uani 1 1 d .
C51 C 0.6707(16) 0.3645(9) -0.0648(13) 0.079(7) Uani 1 1 d .
H51A H 0.6776 0.3515 -0.0038 0.119 Uiso 1 1 calc R
H51B H 0.6072 0.3557 -0.1051 0.119 Uiso 1 1 calc R
H51C H 0.6788 0.4021 -0.0628 0.119 Uiso 1 1 calc R
C52 C 0.5335(19) 0.9193(10) 0.2899(18) 0.070(7) Uiso 1 1 d .
C53 C 0.521(3) 0.9456(14) 0.363(2) 0.131(11) Uiso 1 1 d .
C54 C 0.444(3) 0.9251(15) 0.430(3) 0.074(14) Uiso 1 1 d .
C55 C 0.5715(15) 0.9098(7) 0.3200(14) 0.040(5) Uiso 1 1 d .
C56 C 0.448(3) 0.9373(17) 0.423(3) 0.083(16) Uiso 1 1 d .
H1O H 0.904(11) 0.103(6) 0.198(10) 0.00(5) Uiso 1 1 d .
H5O H 1.150(10) 0.271(6) 0.444(11) 0.00(5) Uiso 1 1 d .

loop_
_atom_site_aniso_label
_atom_site_aniso_U_11
_atom_site_aniso_U_22
_atom_site_aniso_U_33
_atom_site_aniso_U_23
_atom_site_aniso_U_13
_atom_site_aniso_U_12
Cs1 0.0840(11) 0.0521(9) 0.0532(9) 0.0070(6) 0.0233(7) 0.0039(6)
Cs2 0.0711(11) 0.0565(9) 0.0752(11) 0.0087(7) 0.0349(8) 0.0060(6)
O1 0.036(7) 0.052(7) 0.023(6) 0.011(5) -0.001(5) -0.011(5)
O2 0.027(6) 0.023(5) 0.016(5) -0.005(4) 0.002(4) -0.001(4)
O3 0.034(7) 0.093(9) 0.014(5) 0.014(6) 0.009(5) -0.007(6)
O4 0.022(5) 0.017(5) 0.010(5) -0.004(4) 0.011(4) -0.008(4)
O5 0.011(5) 0.018(5) 0.009(5) -0.001(4) 0.001(4) 0.002(4)
O6 0.016(5) 0.010(4) 0.018(5) -0.006(4) 0.000(4) -0.008(4)
O7 0.010(7) 0.032(7) 0.012(6) 0.017(5) -0.010(5) 0.002(5)
O8 0.019(5) 0.023(5) 0.016(5) -0.007(4) 0.008(4) -0.001(4)
O9 0.009(7) 0.032(7) 0.023(7) 0.000(5) -0.004(6) -0.002(6)
O10 0.040(7) 0.045(7) 0.047(7) 0.023(6) 0.012(6) 0.017(6)
O11 0.131(14) 0.029(8) 0.089(11) -0.001(7) 0.056(10) 0.007(8)
O12 0.53(6) 0.110(18) 0.18(3) 0.010(17) 0.27(4) 0.08(2)
C3 0.035(9) 0.013(7) 0.015(7) -0.006(6) 0.006(7) 0.003(6)
C5 0.078(14) 0.006(7) 0.056(11) -0.010(7) 0.057(10) -0.010(7)
C7 0.012(8) 0.018(7) 0.003(7) -0.001(6) 0.001(6) 0.006(6)
C8 0.028(9) 0.016(7) 0.017(8) 0.006(6) 0.013(7) 0.011(6)
C9 0.022(9) 0.013(7) 0.014(8) 0.011(6) 0.007(6) 0.004(6)
C10 0.020(9) 0.026(8) 0.006(7) 0.009(6) -0.002(6) 0.006(6)
C11 0.015(9) 0.060(11) 0.017(9) 0.011(8) -0.011(7) 0.013(8)
C12 0.020(10) 0.080(13) 0.032(10) 0.009(10) 0.005(8) 0.040(9)
C13 0.025(10) 0.045(10) 0.024(9) -0.001(7) 0.009(8) 0.007(7)
C14 0.024(9) 0.032(8) 0.000(7) 0.009(6) -0.014(6) 0.006(7)
C15 0.026(9) 0.028(8) 0.000(6) -0.005(6) -0.001(6) -0.012(7)
C16 0.023(9) 0.032(9) 0.004(7) -0.002(6) 0.005(6) 0.002(7)
C17 0.027(9) 0.032(9) 0.010(7) -0.005(7) 0.002(7) -0.011(7)
C18 0.042(11) 0.039(10) 0.026(9) -0.011(8) 0.004(8) -0.022(8)
C19 0.029(10) 0.062(13) 0.030(10) -0.006(9) -0.011(8) -0.027(9)
C20 0.025(10) 0.048(11) 0.021(9) 0.005(8) -0.006(7) 0.003(8)
C21 0.027(9) 0.009(7) 0.025(8) -0.005(6) 0.010(7) -0.013(6)
C22 0.017(8) 0.002(6) 0.021(8) 0.002(6) 0.007(6) 0.004(6)
C24 0.016(8) 0.008(7) 0.019(8) 0.000(6) 0.008(6) 0.003(6)
C25 0.031(9) 0.018(7) 0.015(8) 0.008(6) 0.011(7) 0.005(7)
C26 0.031(9) 0.006(7) 0.046(11) 0.002(7) 0.025(8) -0.011(6)
C27 0.019(8) 0.002(7) 0.044(10) 0.002(6) 0.013(7) 0.005(6)
C28 0.026(8) 0.010(7) 0.011(7) 0.002(6) 0.008(6) 0.000(6)
C31 0.034(9) 0.021(8) 0.008(7) 0.003(6) -0.003(7) 0.008(7)
C32 0.011(8) 0.042(10) 0.017(8) 0.010(7) 0.001(6) 0.011(7)
C33 0.050(11) 0.027(9) 0.013(8) 0.007(7) 0.005(7) 0.020(8)
C35 0.000(7) 0.045(9) 0.021(8) -0.024(7) -0.010(6) -0.010(6)
C39 0.025(9) 0.041(10) 0.029(9) -0.009(7) 0.012(7) -0.017(8)
C40 0.026(10) 0.070(13) 0.033(10) -0.017(9) 0.011(8) -0.034(10)
C41 0.019(9) 0.045(10) 0.028(9) -0.026(8) 0.001(7) -0.014(7)
C42 0.058(11) 0.011(7) 0.038(9) -0.009(7) 0.032(8) -0.023(7)
C43 0.45(10) 0.76(15) 0.24(5) 0.29(8) 0.26(6) 0.56(11)
C44 0.18(3) 0.065(16) 0.079(19) -0.014(14) 0.08(2) 0.007(17)
C45 0.66(13) 0.25(6) 0.17(4) -0.13(4) -0.19(6) 0.30(8)
C46 0.11(2) 0.070(15) 0.054(13) 0.034(11) 0.030(13) 0.012(13)
C47 0.100(17) 0.034(11) 0.022(9) 0.002(8) 0.041(10) 0.002(11)
C48 0.084(16) 0.067(14) 0.068(14) 0.001(11) 0.046(12) 0.011(12)
C49 0.033(10) 0.035(10) 0.070(14) -0.006(9) 0.014(9) 0.003(8)
C50 0.045(11) 0.028(9) 0.034(10) -0.008(8) 0.024(9) -0.023(8)
C51 0.088(17) 0.118(19) 0.038(12) 0.043(12) 0.029(12) 0.048(14)

loop_
_atom_type_symbol
_atom_type_description
_atom_type_scat_dispersion_real
_atom_type_scat_dispersion_imag
_atom_type_scat_source
C C 0.0033 0.0016 'International Tables Vol C Tables 4.2.6.8 and 6.1.1.4'
Cs Cs -0.3680 2.1192 'International Tables Vol C Tables 4.2.6.8 and 6.1.1.4'
Cl Cl 0.1484 0.1585 'International Tables Vol C Tables 4.2.6.8 and 6.1.1.4'
O O 0.0106 0.0060 'International Tables Vol C Tables 4.2.6.8 and 6.1.1.4'
H H 0.0000 0.0000 'International Tables Vol C Tables 4.2.6.8 and 6.1.1.4'

loop_
_geom_angle_atom_site_label_1
_geom_angle_atom_site_label_2
_geom_angle_atom_site_label_3
_geom_angle
_geom_angle_site_symmetry_1
_geom_angle_site_symmetry_3
O3 Cs1 O1 71.9(3) . .
O3 Cs1 O2 73.8(3) . .
O1 Cs1 O2 72.9(3) . .
O3 Cs1 O11 95.2(4) . .
O1 Cs1 O11 115.3(4) . .
O2 Cs1 O11 164.0(4) . .
O3 Cs1 O7 71.1(3) . .
O1 Cs1 O7 131.0(3) . .
O2 Cs1 O7 66.8(3) . .
O11 Cs1 O7 99.0(4) . .
O3 Cs1 C33 152.5(4) . .
O1 Cs1 C33 135.6(3) . .
O2 Cs1 C33 110.6(3) . .
O11 Cs1 C33 73.9(4) . .
O7 Cs1 C33 85.4(4) . .
O3 Cs1 C32 172.9(3) . .
O1 Cs1 C32 112.2(3) . .
O2 Cs1 C32 101.6(3) . .
O11 Cs1 C32 88.2(4) . .
O7 Cs1 C32 102.2(3) . .
C33 Cs1 C32 24.0(4) . .
O3 Cs1 C34 131.9(3) . .
O1 Cs1 C34 150.1(3) . .
O2 Cs1 C34 94.8(3) . .
O11 Cs1 C34 83.9(4) . .
O7 Cs1 C34 61.7(3) . .
C33 Cs1 C34 24.3(4) . .
C32 Cs1 C34 42.2(3) . .
O3 Cs1 C29 124.6(3) . .
O1 Cs1 C29 132.9(3) . .
O2 Cs1 C29 71.7(3) . .
O11 Cs1 C29 107.1(3) . .
O7 Cs1 C29 55.9(3) . .
C33 Cs1 C29 41.7(3) . .
C32 Cs1 C29 48.3(3) . .
C34 Cs1 C29 23.4(3) . .
O3 Cs1 C31 151.6(3) . .
O1 Cs1 C31 101.7(3) . .
O2 Cs1 C31 77.9(3) . .
O11 Cs1 C31 112.1(4) . .
O7 Cs1 C31 95.9(3) . .
C33 Cs1 C31 41.9(3) . .
C32 Cs1 C31 23.9(3) . .
C34 Cs1 C31 48.4(3) . .
C29 Cs1 C31 40.9(3) . .
O3 Cs1 C30 132.7(3) . .
O1 Cs1 C30 111.3(3) . .
O2 Cs1 C30 63.5(3) . .
O11 Cs1 C30 121.2(3) . .
O7 Cs1 C30 74.0(3) . .
C33 Cs1 C30 47.6(3) . .
C32 Cs1 C30 40.9(3) . .
C34 Cs1 C30 40.6(3) . .
C29 Cs1 C30 22.8(3) . .
C31 Cs1 C30 22.8(3) . .
O3 Cs1 O12 129.0(5) . .
O1 Cs1 O12 72.6(4) . .
O2 Cs1 O12 126.9(4) . .
O11 Cs1 O12 69.0(5) . .
O7 Cs1 O12 156.0(5) . .
C33 Cs1 O12 71.4(5) . .
C32 Cs1 O12 58.0(5) . .
C34 Cs1 O12 95.6(5) . .
C29 Cs1 O12 106.4(5) . .
C31 Cs1 O12 71.2(5) . .
C30 Cs1 O12 94.0(5) . .
O10 Cs2 O1 151.8(3) . .
O10 Cs2 O5 77.9(3) . .
O1 Cs2 O5 119.3(2) . .
O10 Cs2 O3 102.3(3) . .
O1 Cs2 O3 67.4(3) . .
O5 Cs2 O3 70.1(2) . .
O10 Cs2 O8 90.2(3) . 4_565
O1 Cs2 O8 69.6(2) . 4_565
O5 Cs2 O8 166.7(2) . 4_565
O3 Cs2 O8 107.6(3) . 4_565
O10 Cs2 O2 134.0(3) . .
O1 Cs2 O2 68.5(3) . .
O5 Cs2 O2 56.4(2) . .
O3 Cs2 O2 68.0(2) . .
O8 Cs2 O2 135.8(2) 4_565 .
O10 Cs2 C4 73.2(3) . .
O1 Cs2 C4 126.3(3) . .
O5 Cs2 C4 87.4(3) . .
O3 Cs2 C4 157.4(3) . .
O8 Cs2 C4 94.7(3) 4_565 .
O2 Cs2 C4 98.8(3) . .
O10 Cs2 C3 70.7(3) . .
O1 Cs2 C3 135.7(3) . .
O5 Cs2 C3 64.8(3) . .
O3 Cs2 C3 134.9(3) . .
O8 Cs2 C3 116.8(3) 4_565 .
O2 Cs2 C3 85.1(3) . .
C4 Cs2 C3 22.6(3) . .
O10 Cs2 C5 95.3(4) . .
O1 Cs2 C5 102.6(4) . .
O5 Cs2 C5 100.3(3) . .
O3 Cs2 C5 157.3(3) . .
O8 Cs2 C5 86.3(3) 4_565 .
O2 Cs2 C5 89.4(3) . .
C4 Cs2 C5 23.7(4) . .
C3 Cs2 C5 40.1(4) . .
O10 Cs2 O4 84.8(3) . 4_565
O1 Cs2 O4 68.7(2) . 4_565
O5 Cs2 O4 109.5(2) . 4_565
O3 Cs2 O4 48.1(2) . 4_565
O8 Cs2 O4 63.1(2) 4_565 4_565
O2 Cs2 O4 112.3(2) . 4_565
C4 Cs2 O4 148.9(3) . 4_565
C3 Cs2 O4 155.4(3) . 4_565
C5 Cs2 O4 149.4(3) . 4_565
O10 Cs2 C2 89.6(3) . .
O1 Cs2 C2 118.5(3) . .
O5 Cs2 C2 54.9(2) . .
O3 Cs2 C2 119.7(3) . .
O8 Cs2 C2 131.6(3) 4_565 .
O2 Cs2 C2 62.3(3) . .
C4 Cs2 C2 39.8(3) . .
C3 Cs2 C2 22.9(3) . .
C5 Cs2 C2 45.6(3) . .
O4 Cs2 C2 164.4(2) 4_565 .
O10 Cs2 C6 112.8(3) . .
O1 Cs2 C6 90.5(3) . .
O5 Cs2 C6 90.7(3) . .
O3 Cs2 C6 135.4(3) . .
O8 Cs2 C6 99.3(3) 4_565 .
O2 Cs2 C6 67.8(3) . .
C4 Cs2 C6 40.0(3) . .
C3 Cs2 C6 45.8(3) . .
C5 Cs2 C6 22.0(3) . .
O4 Cs2 C6 156.0(3) 4_565 .
C2 Cs2 C6 38.5(3) . .
C53 Cl1 Cl2 68(3) . .
C53 Cl1 C56 57(3) . .
Cl2 Cl1 C56 103(4) . .
C53 Cl1 Cl1 140(7) . 3_676
Cl2 Cl1 Cl1 142(6) . 3_676
C56 Cl1 Cl1 86(5) . 3_676
C53 Cl1 C54 57(3) . .
Cl2 Cl1 C54 107(4) . .
C56 Cl1 C54 4(2) . .
Cl1 Cl1 C54 85(4) 3_676 .
Cl1 Cl2 C53 56(3) . .
Cs1 O1 Cs2 98.4(3) . .
Cs1 O2 Cs2 94.8(3) . .
Cs1 O3 Cs2 96.3(3) . .
C1 O4 Cs2 158.8(7) . 4_566
C9 O5 Cs2 129.7(7) . .
C23 O7 Cs1 147.8(9) . .
C30 O8 Cs2 151.5(7) . 4_566
C50 O10 Cs2 170.2(11) . .
C47 O11 Cs1 128.5(12) . .
C44 O12 Cs1 115(3) . .
C2 C1 O4 118.3(11) . .
C2 C1 C6 122.4(12) . .
O4 C1 C6 119.2(11) . .
C2 C1 Cs2 72.9(7) . .
O4 C1 Cs2 123.8(7) . .
C6 C1 Cs2 77.3(7) . .
C1 C2 C3 118.9(12) . .
C1 C2 C7 120.9(11) . .
C3 C2 C7 120.2(11) . .
C1 C2 Cs2 86.3(8) . .
C3 C2 Cs2 69.3(7) . .
C7 C2 Cs2 115.6(7) . .
C4 C3 C2 121.4(13) . .
C4 C3 Cs2 75.3(8) . .
C2 C3 Cs2 87.8(8) . .
C3 C4 C5 120.0(14) . .
C3 C4 Cs2 82.1(8) . .
C5 C4 Cs2 84.9(8) . .
C6 C5 C4 121.3(14) . .
C6 C5 Cs2 89.3(8) . .
C4 C5 Cs2 71.4(8) . .
C5 C6 C1 115.8(12) . .
C5 C6 C42 121.5(13) . .
C1 C6 C42 122.6(12) . .
C5 C6 Cs2 68.7(8) . .
C1 C6 Cs2 80.9(7) . .
C42 C6 Cs2 121.5(8) . .
C8 C7 C2 116.8(10) . .
C9 C8 C13 117.3(12) . .
C9 C8 C7 121.3(12) . .
C13 C8 C7 121.4(12) . .
O5 C9 C8 117.4(11) . .
O5 C9 C10 119.2(11) . .
C8 C9 C10 123.3(12) . .
C11 C10 C9 114.5(13) . .
C11 C10 C14 123.4(12) . .
C9 C10 C14 122.0(12) . .
C12 C11 C10 124.1(13) . .
C11 C12 C13 121.1(14) . .
C12 C13 C8 119.5(14) . .
C10 C14 C15 114.1(11) . .
C20 C15 C16 118.1(13) . .
C20 C15 C14 121.9(12) . .
C16 C15 C14 120.0(12) . .
O6 C16 C17 120.9(12) . .
O6 C16 C15 118.9(12) . .
C17 C16 C15 120.2(13) . .
C16 C17 C18 118.8(13) . .
C16 C17 C21 120.7(12) . .
C18 C17 C21 120.4(13) . .
C19 C18 C17 119.4(14) . .
C20 C19 C18 120.8(14) . .
C19 C20 C15 122.6(14) . .
C17 C21 C22 117.9(11) . .
C27 C22 C23 118.2(12) . .
C27 C22 C21 119.9(11) . .
C23 C22 C21 121.9(11) . .
O7 C23 C24 115.9(11) . .
O7 C23 C22 121.8(11) . .
C24 C23 C22 122.3(12) . .
C23 C24 C25 117.3(12) . .
C23 C24 C28 120.3(11) . .
C25 C24 C28 122.1(11) . .
C26 C25 C24 121.3(12) . .
C25 C26 C27 120.1(12) . .
C26 C27 C22 120.8(12) . .
C29 C28 C24 117.8(10) . .
C34 C29 C30 119.4(12) . .
C34 C29 C28 122.4(11) . .
C30 C29 C28 118.1(11) . .
C34 C29 Cs1 73.7(7) . .
C30 C29 Cs1 81.5(7) . .
C28 C29 Cs1 114.7(7) . .
O8 C30 C31 120.9(11) . .
O8 C30 C29 117.3(11) . .
C31 C30 C29 121.8(12) . .
O8 C30 Cs1 119.3(7) . .
C31 C30 Cs1 76.1(7) . .
C29 C30 Cs1 75.7(7) . .
C30 C31 C32 118.1(12) . .
C30 C31 C35 122.8(12) . .
C32 C31 C35 119.1(13) . .
C30 C31 Cs1 81.1(7) . .
C32 C31 Cs1 72.7(7) . .
C35 C31 Cs1 117.6(8) . .
C33 C32 C31 120.3(14) . .
C33 C32 Cs1 76.5(7) . .
C31 C32 Cs1 83.4(7) . .
C32 C33 C34 120.3(13) . .
C32 C33 Cs1 79.5(8) . .
C34 C33 Cs1 79.8(7) . .
C29 C34 C33 120.0(12) . .
C29 C34 Cs1 82.9(7) . .
C33 C34 Cs1 75.9(7) . .
C31 C35 C36 116.7(10) . .
C41 C36 C37 119.8(13) . .
C41 C36 C35 120.1(13) . .
C37 C36 C35 120.0(12) . .
O9 C37 C36 119.9(13) . .
O9 C37 C38 120.6(12) . .
C36 C37 C38 119.5(13) . .
C39 C38 C37 120.0(14) . .
C39 C38 C42 120.2(13) . .
C37 C38 C42 119.8(13) . .
C38 C39 C40 121.8(16) . .
C39 C40 C41 119.0(15) . .
C36 C41 C40 119.9(15) . .
C6 C42 C38 118.5(11) . .
O12 C44 C43 130(4) . .
O12 C44 C45 112(4) . .
C43 C44 C45 116(4) . .
O11 C47 C48 121(2) . .
O11 C47 C46 122.7(19) . .
C48 C47 C46 116.6(17) . .
O11 C47 Cs1 37.1(9) . .
C48 C47 Cs1 137.6(14) . .
C46 C47 Cs1 97.8(12) . .
O10 C50 C49 122.5(15) . .
O10 C50 C51 124.2(15) . .
C49 C50 C51 113.2(15) . .
C55 C52 C53 84(4) . .
C52 C53 C55 26.4(13) . .
C52 C53 C56 133(3) . .
C55 C53 C56 133(3) . .
C52 C53 Cl1 162(4) . .
C55 C53 Cl1 153(4) . .
C56 C53 Cl1 64(3) . .
C52 C53 C54 125(3) . .
C55 C53 C54 124(3) . .
C56 C53 C54 9(2) . .
Cl1 C53 C54 72(3) . .
C52 C53 Cl2 108(2) . .
C55 C53 Cl2 124(2) . .
C56 C53 Cl2 100(2) . .
Cl1 C53 Cl2 56(3) . .
C54 C53 Cl2 109(2) . .
C53 C54 Cl1 51(2) . .
C52 C55 C53 69(3) . .
C53 C56 Cl1 60(3) . .

loop_
_geom_bond_atom_site_label_1
_geom_bond_atom_site_label_2
_geom_bond_distance
_geom_bond_site_symmetry_2
Cs1 O3 2.850(10) .
Cs1 O1 2.853(10) .
Cs1 O2 2.888(9) .
Cs1 O11 2.907(12) .
Cs1 O7 2.975(12) .
Cs1 C33 3.301(13) .
Cs1 C32 3.338(12) .
Cs1 C34 3.350(13) .
Cs1 C29 3.464(12) .
Cs1 C31 3.473(12) .
Cs1 C30 3.534(13) .
Cs1 O12 3.63(4) .
Cs2 O10 2.863(11) .
Cs2 O1 2.967(11) .
Cs2 O5 3.000(8) .
Cs2 O3 3.064(13) .
Cs2 O8 3.071(9) 4_565
Cs2 O2 3.093(9) .
Cs2 C4 3.306(14) .
Cs2 C3 3.387(13) .
Cs2 C5 3.474(14) .
Cs2 O4 3.590(8) 4_565
Cs2 C2 3.617(13) .
Cs2 C6 3.728(13) .
Cl1 C53 1.66(7) .
Cl1 Cl2 1.66(7) .
Cl1 C56 1.72(8) .
Cl1 Cl1 2.17(14) 3_676
Cl1 C54 2.03(8) .
Cl2 C53 1.87(4) .
O4 C1 1.360(15) .
O4 Cs2 3.590(8) 4_566
O5 C9 1.369(15) .
O6 C16 1.358(16) .
O7 C23 1.374(17) .
O8 C30 1.353(15) .
O8 Cs2 3.071(8) 4_566
O9 C37 1.323(19) .
O10 C50 1.183(18) .
O11 C47 1.19(2) .
O12 C44 1.09(3) .
C1 C2 1.343(17) .
C1 C6 1.420(19) .
C2 C3 1.408(18) .
C2 C7 1.551(18) .
C3 C4 1.31(2) .
C4 C5 1.40(2) .
C5 C6 1.39(2) .
C6 C42 1.48(2) .
C7 C8 1.469(18) .
C8 C9 1.382(18) .
C8 C13 1.43(2) .
C9 C10 1.419(18) .
C10 C11 1.41(2) .
C10 C14 1.485(19) .
C11 C12 1.32(2) .
C12 C13 1.37(2) .
C14 C15 1.535(19) .
C15 C20 1.37(2) .
C15 C16 1.418(19) .
C16 C17 1.396(19) .
C17 C18 1.42(2) .
C17 C21 1.491(19) .
C18 C19 1.37(2) .
C19 C20 1.36(2) .
C21 C22 1.544(18) .
C22 C27 1.373(18) .
C22 C23 1.388(18) .
C23 C24 1.374(17) .
C24 C25 1.401(18) .
C24 C28 1.523(17) .
C25 C26 1.354(19) .
C26 C27 1.375(19) .
C28 C29 1.514(18) .
C29 C34 1.388(18) .
C29 C30 1.386(17) .
C30 C31 1.387(19) .
C31 C32 1.42(2) .
C31 C35 1.520(19) .
C32 C33 1.38(2) .
C33 C34 1.40(2) .
C35 C36 1.541(19) .
C36 C41 1.36(2) .
C36 C37 1.382(19) .
C37 C38 1.402(19) .
C38 C39 1.34(2) .
C38 C42 1.55(2) .
C39 C40 1.35(2) .
C40 C41 1.42(2) .
C43 C44 1.23(5) .
C44 C45 1.58(5) .
C46 C47 1.51(3) .
C47 C48 1.46(3) .
C49 C50 1.50(2) .
C50 C51 1.52(3) .
C52 C55 0.64(3) .
C52 C53 1.36(4) .
C53 C55 1.44(4) .
C53 C56 1.61(5) .
C53 C54 1.80(5) .
